data_7121515
loop_
_publ_author_name
'Hofman, Gert-Jan'
'Ottoy, Emile'
'Light, Mark E.'
'Kieffer, Bruno'
'Kuprov, Ilya'
'Martins, Jose C.'
'Sinnaeve, Davy'
'Linclau, Bruno'

_publ_section_title
;
 Minimising conformational bias in fluoroprolines through vicinal
 difluorination.
;
_journal_issue 40
_journal_name_full 'Chemical communications (Cambridge, England)'
_journal_page_first 5118
_journal_page_last 5121
_journal_paper_doi 10.1039/c8cc01493k
_journal_volume 54
_journal_year 2018
_chemical_absolute_configuration unk
_chemical_formula_moiety 'C17 H21 F2 N O4'
_chemical_formula_sum 'C17 H21 F2 N O4'
_chemical_formula_weight 341.35
_space_group_crystal_system orthorhombic
_space_group_IT_number 33
_space_group_name_Hall 'P 2c -2n'
_space_group_name_H-M_alt 'P n a 21'
_symmetry_space_group_name_Hall 'P 2c -2n'
_symmetry_space_group_name_H-M 'P n a 21'
_atom_sites_solution_hydrogens geom
_atom_sites_solution_primary dual
_audit_creation_date 2017-02-07
_audit_creation_method
;
Olex2 1.2-alpha
(compiled 2017.02.06 svn.r3384 for OlexSys, GUI svn.r5312)
;
_audit_update_record
;
2017-02-07 deposited with the CCDC.
2018-03-27 downloaded from the CCDC.
;
_cell_angle_alpha 90
_cell_angle_beta 90
_cell_angle_gamma 90
_cell_formula_units_Z 8
_cell_length_a 9.3962(3)
_cell_length_b 10.8390(3)
_cell_length_c 33.4374(9)
_cell_measurement_reflns_used 6173
_cell_measurement_temperature 100(2)
_cell_measurement_theta_max 26.9330
_cell_measurement_theta_min 3.9500
_cell_volume 3405.45(17)
_computing_cell_refinement 'CrysAlisPro 1.171.39.9g (Rigaku OD, 2015)'
_computing_data_collection 'CrysAlisPro 1.171.39.9g (Rigaku OD, 2015)'
_computing_data_reduction 'CrysAlisPro 1.171.39.9g (Rigaku OD, 2015)'
_computing_molecular_graphics 'Olex2 (Dolomanov et al., 2009)'
_computing_publication_material 'Olex2 (Dolomanov et al., 2009)'
_computing_structure_refinement 'ShelXL (Sheldrick, 2015)'
_computing_structure_solution 'ShelXT (Sheldrick, 2015)'
_diffrn_ambient_environment N~2~
_diffrn_ambient_temperature 100(2)
_diffrn_detector 'CCD area detector'
_diffrn_detector_area_resol_mean 28.5714
_diffrn_detector_type 'Rigaku HG Saturn724+ (2x2 bin mode)'
_diffrn_measured_fraction_theta_full 0.997
_diffrn_measured_fraction_theta_max 0.998
_diffrn_measurement_details
;
List of Runs (angles in degrees, time in seconds):

  # Type    Start    End  Width  t~exp~   \w     \q     \k     \f   Frames
#--------------------------------------------------------------------------
  1  \w   -108.00  11.00   1.00   20.00    --  -19.00 -57.00-150.00  119
  2  \w     10.00  53.00   1.00   20.00    --  -19.00  57.00-120.00   43
  3  \w   -106.00  38.00   1.00   20.00    --  -19.00 -19.00-150.00  144
;
_diffrn_measurement_device 'four-circle \k diffractometer'
_diffrn_measurement_device_type 'Rigaku AFC12 FRE-HF'
_diffrn_measurement_method 'profile data from \w-scans'
_diffrn_measurement_specimen_support 'MiTeGen MicroMesh'
_diffrn_orient_matrix_type 'CrysAlisPro convention (1999,Acta A55,543-557)'
_diffrn_orient_matrix_UB_11 0.0248158000
_diffrn_orient_matrix_UB_12 -0.0341070000
_diffrn_orient_matrix_UB_13 0.0167118000
_diffrn_orient_matrix_UB_21 0.0159396000
_diffrn_orient_matrix_UB_22 0.0558461000
_diffrn_orient_matrix_UB_23 0.0100979000
_diffrn_orient_matrix_UB_31 -0.0694624000
_diffrn_orient_matrix_UB_32 0.0006130000
_diffrn_orient_matrix_UB_33 0.0083064000
_diffrn_radiation_collimation 0.3
_diffrn_radiation_monochromator 'Confocal mirrors, HF Varimax'
_diffrn_radiation_probe x-ray
_diffrn_radiation_type MoK\a
_diffrn_radiation_wavelength 0.71073
_diffrn_radiation_xray_symbol K-L~3~
_diffrn_reflns_av_R_equivalents 0.0563
_diffrn_reflns_av_unetI/netI 0.0742
_diffrn_reflns_Laue_measured_fraction_full 0.997
_diffrn_reflns_Laue_measured_fraction_max 0.998
_diffrn_reflns_limit_h_max 12
_diffrn_reflns_limit_h_min -9
_diffrn_reflns_limit_k_max 14
_diffrn_reflns_limit_k_min -13
_diffrn_reflns_limit_l_max 45
_diffrn_reflns_limit_l_min -43
_diffrn_reflns_number 24677
_diffrn_reflns_point_group_measured_fraction_full 0.977
_diffrn_reflns_point_group_measured_fraction_max 0.960
_diffrn_reflns_theta_full 25.242
_diffrn_reflns_theta_max 28.698
_diffrn_reflns_theta_min 3.760
_diffrn_source 'Rotating Anode'
_diffrn_source_current 55.0
_diffrn_source_power 2.475
_diffrn_source_target Mo
_diffrn_source_type 'Rotating Anode'
_diffrn_source_voltage 45.0
_exptl_absorpt_coefficient_mu 0.108
_exptl_absorpt_correction_T_max 1.00000
_exptl_absorpt_correction_T_min 0.59032
_exptl_absorpt_correction_type multi-scan
_exptl_absorpt_process_details
'CrysAlisPro 1.171.39.9g (Rigaku Oxford Diffraction, 2015) Empirical absorption correction using spherical harmonics, implemented in SCALE3 ABSPACK scaling algorithm.'
_exptl_crystal_colour 'clear colourless'
_exptl_crystal_density_diffrn 1.332
_exptl_crystal_description rod
_exptl_crystal_F_000 1440
_exptl_crystal_recrystallization_method 'The material was recrystallised from --- by slow evaporation'
_exptl_crystal_size_max 0.25
_exptl_crystal_size_mid 0.04
_exptl_crystal_size_min 0.03
_refine_diff_density_max 0.262
_refine_diff_density_min -0.237
_refine_diff_density_rms 0.055
_refine_ls_abs_structure_details
;
 Flack x determined using 2195 quotients [(I+)-(I-)]/[(I+)+(I-)]
 (Parsons, Flack and Wagner, Acta Cryst. B69 (2013) 249-259).
;
_refine_ls_abs_structure_Flack 0.0(5)
_refine_ls_extinction_method none
_refine_ls_goodness_of_fit_ref 1.139
_refine_ls_hydrogen_treatment constr
_refine_ls_matrix_type full
_refine_ls_number_parameters 439
_refine_ls_number_reflns 8447
_refine_ls_number_restraints 367
_refine_ls_restrained_S_all 1.119
_refine_ls_R_factor_all 0.0913
_refine_ls_R_factor_gt 0.0703
_refine_ls_shift/su_max 0.000
_refine_ls_shift/su_mean 0.000
_refine_ls_structure_factor_coef Fsqd
_refine_ls_weighting_details 'w=1/[\s^2^(Fo^2^)+(0.0377P)^2^+0.5474P] where P=(Fo^2^+2Fc^2^)/3'
_refine_ls_weighting_scheme calc
_refine_ls_wR_factor_gt 0.1129
_refine_ls_wR_factor_ref 0.1201
_reflns_Friedel_coverage 0.893
_reflns_Friedel_fraction_full 0.957
_reflns_Friedel_fraction_max 0.921
_reflns_number_gt 6864
_reflns_number_total 8447
_reflns_threshold_expression 'I > 2\s(I)'
_cod_data_source_file c8cc01493k2.cif
_cod_data_source_block 2017sot0006_k1_100k
_cod_depositor_comments 'Adding full bibliography for 7121515.cif.'
_cod_database_code 7121515
_shelx_shelxl_version_number 2016/6
_chemical_oxdiff_formula C17H21F2N1O4
_chemical_oxdiff_usercomment GJH-7985-56
_shelx_space_group_comment
;
The symmetry employed for this shelxl refinement is uniquely defined
by the following loop, which should always be used as a source of
symmetry information in preference to the above space-group names.
They are only intended as comments.
;
_diffrn_measurement_device_type2 'Rigaku AFC12 (Right)'
_reflns_odcompleteness_completeness 99.53
_reflns_odcompleteness_iscentric 1
_reflns_odcompleteness_theta 27.42
_olex2_refinement_description
;
1. Fixed Uiso
 At 1.2 times of:
  All C(H) groups, All C(H,H) groups
 At 1.5 times of:
  All C(H,H,H) groups
2. Rigid body (RIGU) restrains
 All non-hydrogen atoms
 with sigma for 1-2 distances of 0.004 and sigma for 1-3 distances of 0.004
3.a Ternary CH refined with riding coordinates:
 C102(H102), C103(H103), C104(H104), C202(H202), C203(H203), C204(H204)
3.b Secondary CH2 refined with riding coordinates:
 C101(H10A,H10B), C106(H10C,H10D), C201(H20A,H20B), C206(H20C,H20D)
3.c Aromatic/amide H refined with riding coordinates:
 C108(H108), C109(H109), C110(H110), C111(H111), C112(H112), C208(H208),
 C209(H209), C210(H210), C211(H211), C212(H212)
3.d Idealised Me refined as rotating group:
 C115(H11A,H11B,H11C), C116(H11D,H11E,H11F), C117(H11G,H11H,H11I), C215(H21A,
 H21B,H21C), C216(H21D,H21E,H21F), C217(H21G,H21H,H21I)
;
_olex2_date_sample_submission 2017-01-31
_olex2_diffrn_ambient_temperature_device 'Oxford Cryosystems'
_olex2_exptl_crystal_mounting_method 'The crystal was mounted on a MITIGEN holder silicon oil'
_olex2_submission_original_sample_id GJH-7985-56
_olex2_submission_special_instructions 'No special instructions were received'
_oxdiff_exptl_absorpt_empirical_details
;
Empirical correction (ABSPACK) includes:
- Absorption correction using spherical harmonics
- Frame scaling
- Detector area scaling
;
_oxdiff_exptl_absorpt_empirical_full_max 1.391
_oxdiff_exptl_absorpt_empirical_full_min 0.659

loop_
_space_group_symop_operation_xyz
'x, y, z'
'-x, -y, z+1/2'
'x+1/2, -y+1/2, z'
'-x+1/2, y+1/2, z+1/2'

loop_
_atom_site_label
_atom_site_type_symbol
_atom_site_fract_x
_atom_site_fract_y
_atom_site_fract_z
_atom_site_U_iso_or_equiv
_atom_site_adp_type
_atom_site_occupancy
_atom_site_site_symmetry_order
_atom_site_calc_flag
_atom_site_refinement_flags_posn
_atom_site_refinement_flags_adp
C101 C 0.2564(5) 0.8478(4) 0.44989(13) 0.0209(9) Uani 1 1 d . U
H10A H 0.267538 0.836962 0.479128 0.025 Uiso 1 1 calc R .
H10B H 0.156763 0.870514 0.443746 0.025 Uiso 1 1 calc R .
C102 C 0.3611(4) 0.9412(4) 0.43333(13) 0.0194(9) Uani 1 1 d . U
H102 H 0.455552 0.930784 0.446685 0.023 Uiso 1 1 calc R .
C103 C 0.3736(4) 0.9080(4) 0.38931(13) 0.0167(9) Uani 1 1 d . U
H103 H 0.462788 0.941346 0.377092 0.020 Uiso 1 1 calc R .
C104 C 0.3726(4) 0.7675(4) 0.39021(12) 0.0144(8) Uani 1 1 d . U
H104 H 0.472518 0.735748 0.390785 0.017 Uiso 1 1 calc R .
C105 C 0.2940(4) 0.7137(4) 0.35445(13) 0.0161(9) Uani 1 1 d . U
C106 C 0.3138(4) 0.6762(5) 0.28508(13) 0.0282(11) Uani 1 1 d . U
H10C H 0.255493 0.739293 0.271300 0.034 Uiso 1 1 calc R .
H10D H 0.252520 0.604420 0.291218 0.034 Uiso 1 1 calc R .
C107 C 0.4362(4) 0.6374(4) 0.25886(12) 0.0188(9) Uani 1 1 d . U
C108 C 0.4496(5) 0.6833(5) 0.22080(14) 0.0317(11) Uani 1 1 d . U
H108 H 0.382695 0.741797 0.211116 0.038 Uiso 1 1 calc R .
C109 C 0.5607(6) 0.6446(6) 0.19632(15) 0.0501(16) Uani 1 1 d . U
H109 H 0.570167 0.677303 0.170093 0.060 Uiso 1 1 calc R .
C110 C 0.6570(5) 0.5588(6) 0.21024(18) 0.0503(16) Uani 1 1 d . U
H110 H 0.732797 0.531768 0.193596 0.060 Uiso 1 1 calc R .
C111 C 0.6429(5) 0.5124(5) 0.2483(2) 0.0402(13) Uani 1 1 d . U
H111 H 0.709153 0.453180 0.257942 0.048 Uiso 1 1 calc R .
C112 C 0.5339(5) 0.5510(4) 0.27243(14) 0.0283(10) Uani 1 1 d . U
H112 H 0.525127 0.518451 0.298686 0.034 Uiso 1 1 calc R .
C113 C 0.2847(4) 0.6217(4) 0.44189(13) 0.0168(9) Uani 1 1 d . U
C114 C 0.3453(4) 0.4082(4) 0.42465(12) 0.0159(9) Uani 1 1 d . U
C115 C 0.4217(5) 0.3747(4) 0.46311(12) 0.0225(10) Uani 1 1 d . U
H11A H 0.519867 0.404978 0.462034 0.034 Uiso 1 1 calc GR .
H11B H 0.422126 0.284791 0.466323 0.034 Uiso 1 1 calc GR .
H11C H 0.372367 0.412517 0.485838 0.034 Uiso 1 1 calc GR .
C116 C 0.1907(4) 0.3667(4) 0.42480(15) 0.0249(10) Uani 1 1 d . U
H11D H 0.144466 0.394981 0.449428 0.037 Uiso 1 1 calc GR .
H11E H 0.186487 0.276465 0.423443 0.037 Uiso 1 1 calc GR .
H11F H 0.141385 0.401933 0.401629 0.037 Uiso 1 1 calc GR .
C117 C 0.4211(4) 0.3586(4) 0.38826(13) 0.0215(9) Uani 1 1 d . U
H11G H 0.367383 0.380433 0.364168 0.032 Uiso 1 1 calc GR .
H11H H 0.428534 0.268602 0.390268 0.032 Uiso 1 1 calc GR .
H11I H 0.516727 0.394437 0.386725 0.032 Uiso 1 1 calc GR .
F101 F 0.3140(3) 1.0618(2) 0.43811(8) 0.0284(6) Uani 1 1 d . U
F102 F 0.2515(2) 0.9511(2) 0.36975(7) 0.0259(6) Uani 1 1 d . U
N101 N 0.3013(3) 0.7381(3) 0.42788(10) 0.0182(8) Uani 1 1 d . U
O101 O 0.2156(3) 0.5968(3) 0.47155(8) 0.0218(7) Uani 1 1 d . U
O102 O 0.3552(3) 0.5426(3) 0.41840(8) 0.0172(6) Uani 1 1 d . U
O103 O 0.1783(3) 0.6676(3) 0.35574(9) 0.0252(7) Uani 1 1 d . U
O104 O 0.3732(3) 0.7267(3) 0.32167(9) 0.0242(7) Uani 1 1 d . U
C201 C 0.0687(4) 0.6498(4) 0.55385(11) 0.0140(8) Uani 1 1 d . U
H20A H 0.068381 0.660424 0.524440 0.017 Uiso 1 1 calc R .
H20B H -0.028032 0.627450 0.563053 0.017 Uiso 1 1 calc R .
C202 C 0.1790(4) 0.5558(4) 0.56716(12) 0.0157(8) Uani 1 1 d . U
H202 H 0.269399 0.568231 0.551883 0.019 Uiso 1 1 calc R .
C203 C 0.2023(4) 0.5878(4) 0.61088(13) 0.0154(8) Uani 1 1 d . U
H203 H 0.295303 0.555611 0.620957 0.018 Uiso 1 1 calc R .
C204 C 0.1982(4) 0.7285(4) 0.61099(12) 0.0143(8) Uani 1 1 d . U
H204 H 0.297275 0.761832 0.609633 0.017 Uiso 1 1 calc R .
C205 C 0.1224(4) 0.7806(4) 0.64755(12) 0.0144(8) Uani 1 1 d . U
C206 C 0.1485(4) 0.8201(5) 0.71684(13) 0.0251(11) Uani 1 1 d . U
H20C H 0.092101 0.756917 0.731176 0.030 Uiso 1 1 calc R .
H20D H 0.085804 0.891285 0.710970 0.030 Uiso 1 1 calc R .
C207 C 0.2716(4) 0.8603(4) 0.74189(12) 0.0178(9) Uani 1 1 d . U
C208 C 0.2888(5) 0.8167(5) 0.78036(12) 0.0279(11) Uani 1 1 d . U
H208 H 0.224100 0.757669 0.790868 0.033 Uiso 1 1 calc R .
C209 C 0.4014(6) 0.8592(6) 0.80382(14) 0.0472(15) Uani 1 1 d . U
H209 H 0.413243 0.828900 0.830261 0.057 Uiso 1 1 calc R .
C210 C 0.4943(5) 0.9441(6) 0.78897(17) 0.0477(16) Uani 1 1 d . U
H210 H 0.570641 0.972673 0.805119 0.057 Uiso 1 1 calc R .
C211 C 0.4783(5) 0.9881(5) 0.7511(2) 0.0423(13) Uani 1 1 d . U
H211 H 0.542989 1.047760 0.740995 0.051 Uiso 1 1 calc R .
C212 C 0.3680(4) 0.9461(5) 0.72744(15) 0.0296(11) Uani 1 1 d . U
H212 H 0.358141 0.976348 0.700927 0.035 Uiso 1 1 calc R .
C213 C 0.1093(4) 0.8740(4) 0.55907(12) 0.0119(8) Uani 1 1 d . U
C214 C 0.1781(4) 1.0864(4) 0.57627(12) 0.0145(8) Uani 1 1 d . U
C215 C 0.2513(4) 1.1218(4) 0.53754(13) 0.0199(9) Uani 1 1 d . U
H21A H 0.350589 1.094387 0.538272 0.030 Uiso 1 1 calc GR .
H21B H 0.248087 1.211653 0.534275 0.030 Uiso 1 1 calc GR .
H21C H 0.202369 1.082427 0.515018 0.030 Uiso 1 1 calc GR .
C216 C 0.0245(4) 1.1295(4) 0.57792(13) 0.0193(9) Uani 1 1 d . U
H21D H -0.026616 1.099133 0.554332 0.029 Uiso 1 1 calc GR .
H21E H 0.021700 1.219832 0.578321 0.029 Uiso 1 1 calc GR .
H21F H -0.020826 1.097229 0.602161 0.029 Uiso 1 1 calc GR .
C217 C 0.2604(4) 1.1353(4) 0.61217(13) 0.0188(9) Uani 1 1 d . U
H21G H 0.215654 1.105960 0.636874 0.028 Uiso 1 1 calc GR .
H21H H 0.259587 1.225732 0.611758 0.028 Uiso 1 1 calc GR .
H21I H 0.358880 1.105797 0.610976 0.028 Uiso 1 1 calc GR .
F201 F 0.1329(2) 0.4347(2) 0.56287(8) 0.0249(6) Uani 1 1 d . U
F202 F 0.0871(2) 0.5419(2) 0.63319(7) 0.0227(6) Uani 1 1 d . U
N201 N 0.1220(3) 0.7583(3) 0.57409(10) 0.0154(7) Uani 1 1 d . U
O201 O 0.0418(3) 0.8999(3) 0.52970(8) 0.0184(6) Uani 1 1 d . U
O202 O 0.1864(3) 0.9521(3) 0.58234(8) 0.0155(6) Uani 1 1 d . U
O203 O 0.0077(3) 0.8273(3) 0.64707(8) 0.0219(7) Uani 1 1 d . U
O204 O 0.2055(3) 0.7688(3) 0.67958(8) 0.0222(7) Uani 1 1 d . U

loop_
_atom_site_aniso_label
_atom_site_aniso_U_11
_atom_site_aniso_U_22
_atom_site_aniso_U_33
_atom_site_aniso_U_23
_atom_site_aniso_U_13
_atom_site_aniso_U_12
C101 0.029(2) 0.014(2) 0.019(2) -0.0060(17) 0.0112(18) 0.0013(16)
C102 0.023(2) 0.014(2) 0.021(2) -0.0017(18) 0.0041(18) -0.0005(16)
C103 0.0139(19) 0.015(2) 0.021(2) 0.0013(18) 0.0013(17) 0.0000(15)
C104 0.0144(19) 0.013(2) 0.0154(19) 0.0033(17) 0.0048(16) 0.0010(15)
C105 0.015(2) 0.013(2) 0.020(2) -0.0011(17) 0.0063(16) 0.0023(15)
C106 0.019(2) 0.043(3) 0.023(2) -0.010(2) 0.0006(18) -0.002(2)
C107 0.018(2) 0.022(2) 0.017(2) -0.0074(18) 0.0005(17) -0.0052(16)
C108 0.027(2) 0.046(3) 0.023(2) -0.002(2) -0.006(2) -0.008(2)
C109 0.039(3) 0.093(5) 0.018(2) -0.019(3) 0.006(2) -0.027(3)
C110 0.020(3) 0.081(5) 0.050(3) -0.047(3) 0.003(2) -0.015(3)
C111 0.016(3) 0.034(3) 0.071(3) -0.027(3) -0.006(3) 0.002(2)
C112 0.024(2) 0.026(3) 0.035(3) 0.000(2) -0.003(2) -0.0068(18)
C113 0.019(2) 0.014(2) 0.018(2) -0.0009(17) 0.0022(17) 0.0000(16)
C114 0.016(2) 0.013(2) 0.019(2) 0.0009(17) -0.0033(17) -0.0001(15)
C115 0.031(3) 0.018(2) 0.019(2) 0.0034(18) -0.0036(19) -0.0001(19)
C116 0.018(2) 0.016(2) 0.041(3) -0.004(2) -0.002(2) -0.0027(16)
C117 0.025(2) 0.017(2) 0.022(2) -0.0034(18) -0.0004(19) 0.0054(17)
F101 0.0406(16) 0.0123(13) 0.0321(15) -0.0046(12) 0.0115(12) 0.0011(11)
F102 0.0287(13) 0.0202(14) 0.0288(14) 0.0005(11) -0.0039(11) 0.0088(10)
N101 0.0251(19) 0.0133(18) 0.0162(17) -0.0040(15) 0.0131(15) -0.0007(13)
O101 0.0307(17) 0.0178(17) 0.0171(14) -0.0006(13) 0.0121(13) -0.0020(13)
O102 0.0215(14) 0.0108(15) 0.0191(15) -0.0002(13) 0.0084(12) 0.0009(11)
O103 0.0137(14) 0.034(2) 0.0281(16) 0.0005(15) 0.0039(13) -0.0035(13)
O104 0.0199(15) 0.034(2) 0.0189(15) -0.0095(14) 0.0061(12) -0.0121(13)
C201 0.0135(18) 0.013(2) 0.0151(19) -0.0025(16) -0.0005(16) -0.0018(14)
C202 0.019(2) 0.010(2) 0.018(2) -0.0040(17) 0.0009(17) -0.0034(14)
C203 0.0141(19) 0.011(2) 0.021(2) 0.0038(18) 0.0009(17) -0.0004(15)
C204 0.017(2) 0.014(2) 0.0124(17) -0.0014(17) -0.0043(16) 0.0002(15)
C205 0.0163(19) 0.011(2) 0.0161(19) 0.0006(16) -0.0033(16) -0.0029(15)
C206 0.019(2) 0.041(3) 0.016(2) -0.012(2) -0.0007(18) 0.0044(19)
C207 0.0133(19) 0.022(2) 0.018(2) -0.0075(18) 0.0029(16) 0.0061(15)
C208 0.031(2) 0.038(3) 0.015(2) -0.003(2) 0.0021(19) 0.006(2)
C209 0.034(3) 0.092(5) 0.016(2) -0.014(3) -0.007(2) 0.024(3)
C210 0.019(2) 0.072(4) 0.052(3) -0.048(3) -0.009(2) 0.008(3)
C211 0.022(3) 0.031(3) 0.073(3) -0.017(3) 0.006(3) -0.002(2)
C212 0.022(2) 0.031(3) 0.036(3) 0.002(2) 0.002(2) 0.0058(19)
C213 0.0118(18) 0.015(2) 0.0091(17) -0.0031(16) 0.0034(15) 0.0013(15)
C214 0.0180(19) 0.009(2) 0.017(2) 0.0004(17) -0.0003(16) -0.0002(14)
C215 0.020(2) 0.018(2) 0.022(2) 0.0027(18) 0.0034(18) -0.0021(16)
C216 0.021(2) 0.015(2) 0.023(2) -0.0032(19) 0.0012(19) 0.0011(16)
C217 0.022(2) 0.015(2) 0.020(2) -0.0008(18) -0.0007(18) -0.0015(16)
F201 0.0329(14) 0.0116(13) 0.0300(14) -0.0042(12) 0.0003(12) -0.0009(10)
F202 0.0276(13) 0.0207(14) 0.0198(12) 0.0033(11) 0.0039(11) -0.0066(10)
N201 0.0194(16) 0.0124(17) 0.0145(17) 0.0019(15) -0.0048(14) 0.0000(13)
O201 0.0232(15) 0.0170(16) 0.0149(14) 0.0010(12) -0.0045(13) 0.0036(12)
O202 0.0194(14) 0.0118(15) 0.0154(14) 0.0017(12) -0.0049(12) -0.0014(10)
O203 0.0110(13) 0.0342(19) 0.0205(14) -0.0027(13) -0.0037(12) 0.0058(13)
O204 0.0191(15) 0.036(2) 0.0117(14) -0.0075(14) -0.0051(12) 0.0100(13)

loop_
_atom_type_symbol
_atom_type_description
_atom_type_scat_dispersion_real
_atom_type_scat_dispersion_imag
_atom_type_scat_source
C C 0.0033 0.0016 'International Tables Vol C Tables 4.2.6.8 and 6.1.1.4'
H H 0.0000 0.0000 'International Tables Vol C Tables 4.2.6.8 and 6.1.1.4'
F F 0.0171 0.0103 'International Tables Vol C Tables 4.2.6.8 and 6.1.1.4'
N N 0.0061 0.0033 'International Tables Vol C Tables 4.2.6.8 and 6.1.1.4'
O O 0.0106 0.0060 'International Tables Vol C Tables 4.2.6.8 and 6.1.1.4'

loop_
_geom_angle_atom_site_label_1
_geom_angle_atom_site_label_2
_geom_angle_atom_site_label_3
_geom_angle
H10A C101 H10B 109.5
C102 C101 H10A 111.8
C102 C101 H10B 111.8
N101 C101 H10A 111.8
N101 C101 H10B 111.8
N101 C101 C102 99.9(3)
C101 C102 H102 109.7
C101 C102 C103 104.2(4)
C103 C102 H102 109.7
F101 C102 C101 112.3(3)
F101 C102 H102 109.7
F101 C102 C103 111.0(4)
C102 C103 H103 112.0
C102 C103 C104 102.6(3)
C104 C103 H103 112.0
F102 C103 C102 108.0(3)
F102 C103 H103 112.0
F102 C103 C104 109.7(3)
C103 C104 H104 109.8
C105 C104 C103 111.8(3)
C105 C104 H104 109.8
N101 C104 C103 103.7(3)
N101 C104 H104 109.8
N101 C104 C105 111.8(3)
O103 C105 C104 124.9(4)
O103 C105 O104 125.5(4)
O104 C105 C104 109.6(3)
H10C C106 H10D 108.5
C107 C106 H10C 110.2
C107 C106 H10D 110.2
O104 C106 H10C 110.2
O104 C106 H10D 110.2
O104 C106 C107 107.6(3)
C108 C107 C106 120.6(4)
C108 C107 C112 119.1(4)
C112 C107 C106 120.2(4)
C107 C108 H108 119.8
C107 C108 C109 120.4(5)
C109 C108 H108 119.8
C108 C109 H109 120.1
C110 C109 C108 119.8(5)
C110 C109 H109 120.1
C109 C110 H110 120.1
C111 C110 C109 119.7(5)
C111 C110 H110 120.1
C110 C111 H111 119.8
C112 C111 C110 120.3(5)
C112 C111 H111 119.8
C107 C112 H112 119.7
C111 C112 C107 120.6(5)
C111 C112 H112 119.7
O101 C113 N101 123.4(4)
O101 C113 O102 127.0(4)
O102 C113 N101 109.7(3)
C115 C114 C116 112.2(4)
C117 C114 C115 112.0(3)
C117 C114 C116 110.4(4)
O102 C114 C115 109.1(3)
O102 C114 C116 110.7(3)
O102 C114 C117 102.0(3)
C114 C115 H11A 109.5
C114 C115 H11B 109.5
C114 C115 H11C 109.5
H11A C115 H11B 109.5
H11A C115 H11C 109.5
H11B C115 H11C 109.5
C114 C116 H11D 109.5
C114 C116 H11E 109.5
C114 C116 H11F 109.5
H11D C116 H11E 109.5
H11D C116 H11F 109.5
H11E C116 H11F 109.5
C114 C117 H11G 109.5
C114 C117 H11H 109.5
C114 C117 H11I 109.5
H11G C117 H11H 109.5
H11G C117 H11I 109.5
H11H C117 H11I 109.5
C101 N101 C104 112.9(3)
C113 N101 C101 123.4(3)
C113 N101 C104 123.6(3)
C113 O102 C114 121.2(3)
C105 O104 C106 116.1(3)
H20A C201 H20B 109.5
C202 C201 H20A 111.8
C202 C201 H20B 111.8
N201 C201 H20A 111.8
N201 C201 H20B 111.8
N201 C201 C202 99.9(3)
C201 C202 H202 109.8
C203 C202 C201 103.1(3)
C203 C202 H202 109.8
F201 C202 C201 113.0(3)
F201 C202 H202 109.8
F201 C202 C203 111.1(3)
C202 C203 H203 111.7
C202 C203 C204 103.1(3)
C204 C203 H203 111.7
F202 C203 C202 108.6(3)
F202 C203 H203 111.7
F202 C203 C204 109.5(3)
C203 C204 H204 109.7
C205 C204 C203 112.6(3)
C205 C204 H204 109.7
N201 C204 C203 103.4(3)
N201 C204 H204 109.7
N201 C204 C205 111.5(3)
O203 C205 C204 124.7(4)
O203 C205 O204 125.6(4)
O204 C205 C204 109.6(3)
H20C C206 H20D 108.5
C207 C206 H20C 110.2
C207 C206 H20D 110.2
O204 C206 H20C 110.2
O204 C206 H20D 110.2
O204 C206 C207 107.7(3)
C208 C207 C206 120.9(4)
C208 C207 C212 118.6(4)
C212 C207 C206 120.4(4)
C207 C208 H208 120.0
C207 C208 C209 120.0(5)
C209 C208 H208 120.0
C208 C209 H209 119.9
C210 C209 C208 120.3(5)
C210 C209 H209 119.9
C209 C210 H210 119.8
C211 C210 C209 120.3(5)
C211 C210 H210 119.8
C210 C211 H211 120.0
C210 C211 C212 120.0(5)
C212 C211 H211 120.0
C207 C212 H212 119.6
C211 C212 C207 120.8(5)
C211 C212 H212 119.6
N201 C213 O202 108.5(3)
O201 C213 N201 124.4(4)
O201 C213 O202 127.1(4)
C215 C214 C216 112.6(3)
C215 C214 C217 110.8(3)
C216 C214 C217 110.3(3)
O202 C214 C215 110.2(3)
O202 C214 C216 110.5(3)
O202 C214 C217 102.1(3)
C214 C215 H21A 109.5
C214 C215 H21B 109.5
C214 C215 H21C 109.5
H21A C215 H21B 109.5
H21A C215 H21C 109.5
H21B C215 H21C 109.5
C214 C216 H21D 109.5
C214 C216 H21E 109.5
C214 C216 H21F 109.5
H21D C216 H21E 109.5
H21D C216 H21F 109.5
H21E C216 H21F 109.5
C214 C217 H21G 109.5
C214 C217 H21H 109.5
C214 C217 H21I 109.5
H21G C217 H21H 109.5
H21G C217 H21I 109.5
H21H C217 H21I 109.5
C201 N201 C204 112.6(3)
C213 N201 C201 123.2(3)
C213 N201 C204 124.1(3)
C213 O202 C214 120.6(3)
C205 O204 C206 115.6(3)

loop_
_geom_bond_atom_site_label_1
_geom_bond_atom_site_label_2
_geom_bond_distance
C101 H10A 0.9900
C101 H10B 0.9900
C101 C102 1.516(6)
C101 N101 1.460(5)
C102 H102 1.0000
C102 C103 1.520(6)
C102 F101 1.389(5)
C103 H103 1.0000
C103 C104 1.523(6)
C103 F102 1.401(5)
C104 H104 1.0000
C104 C105 1.522(6)
C104 N101 1.462(5)
C105 O103 1.197(5)
C105 O104 1.332(5)
C106 H10C 0.9900
C106 H10D 0.9900
C106 C107 1.506(6)
C106 O104 1.452(5)
C107 C108 1.372(6)
C107 C112 1.387(6)
C108 H108 0.9500
C108 C109 1.391(7)
C109 H109 0.9500
C109 C110 1.379(9)
C110 H110 0.9500
C110 C111 1.375(9)
C111 H111 0.9500
C111 C112 1.369(7)
C112 H112 0.9500
C113 N101 1.355(5)
C113 O101 1.216(5)
C113 O102 1.338(5)
C114 C115 1.517(6)
C114 C116 1.522(6)
C114 C117 1.509(6)
C114 O102 1.474(5)
C115 H11A 0.9800
C115 H11B 0.9800
C115 H11C 0.9800
C116 H11D 0.9800
C116 H11E 0.9800
C116 H11F 0.9800
C117 H11G 0.9800
C117 H11H 0.9800
C117 H11I 0.9800
C201 H20A 0.9900
C201 H20B 0.9900
C201 C202 1.520(5)
C201 N201 1.447(5)
C202 H202 1.0000
C202 C203 1.518(6)
C202 F201 1.390(5)
C203 H203 1.0000
C203 C204 1.525(6)
C203 F202 1.405(4)
C204 H204 1.0000
C204 C205 1.523(6)
C204 N201 1.462(5)
C205 O203 1.191(5)
C205 O204 1.332(5)
C206 H20C 0.9900
C206 H20D 0.9900
C206 C207 1.493(6)
C206 O204 1.466(5)
C207 C208 1.380(6)
C207 C212 1.385(6)
C208 H208 0.9500
C208 C209 1.395(7)
C209 H209 0.9500
C209 C210 1.362(9)
C210 H210 0.9500
C210 C211 1.361(9)
C211 H211 0.9500
C211 C212 1.382(7)
C212 H212 0.9500
C213 N201 1.356(5)
C213 O201 1.202(5)
C213 O202 1.359(5)
C214 C215 1.516(6)
C214 C216 1.518(5)
C214 C217 1.523(6)
C214 O202 1.471(5)
C215 H21A 0.9800
C215 H21B 0.9800
C215 H21C 0.9800
C216 H21D 0.9800
C216 H21E 0.9800
C216 H21F 0.9800
C217 H21G 0.9800
C217 H21H 0.9800
C217 H21I 0.9800
